data_1516087
loop_
_publ_author_name
'Benniston, Andrew C.'
'Winstanley, Thomas P. L.'
'Lemmetyinen, Helge'
'Tkachenko, Nikolai V.'
'Harrington, Ross W.'
'Wills, Corinne'

_publ_section_title
;
 Large Stokes shift fluorescent dyes based on a highly substituted
 terephthalic acid core.
;
_journal_issue 6
_journal_name_full 'Organic letters'
_journal_page_first 1374
_journal_page_last 1377
_journal_paper_doi 10.1021/ol300038e
_journal_volume 14
_journal_year 2012
_chemical_formula_moiety 'C6 H5 Br O3'
_chemical_formula_sum 'C6 H5 Br O3'
_chemical_formula_weight 205.01
_chemical_name_systematic
;
 ?
;
_space_group_IT_number 14
_symmetry_cell_setting monoclinic
_symmetry_space_group_name_Hall '-P 2yn'
_symmetry_space_group_name_H-M 'P 1 21/n 1'
_atom_sites_solution_hydrogens geom
_atom_sites_solution_primary direct
_atom_sites_solution_secondary difmap
_audit_creation_method SHELXL-97
_cell_angle_alpha 90.00
_cell_angle_beta 101.925(4)
_cell_angle_gamma 90.00
_cell_formula_units_Z 4
_cell_length_a 10.3165(5)
_cell_length_b 4.9709(2)
_cell_length_c 14.1637(6)
_cell_measurement_reflns_used 1596
_cell_measurement_temperature 150(2)
_cell_measurement_theta_max 61.9796
_cell_measurement_theta_min 3.1863
_cell_volume 710.67(5)
_computing_cell_refinement
;
CrysAlisPro, Oxford Diffraction Ltd.,
Version 1.171.34.44 (release 25-10-2010 CrysAlis171 .NET)
(compiled Oct 25 2010,18:11:34)
;
_computing_data_collection
;
CrysAlisPro, Oxford Diffraction Ltd.,
Version 1.171.34.44 (release 25-10-2010 CrysAlis171 .NET)
(compiled Oct 25 2010,18:11:34)
;
_computing_data_reduction
;
CrysAlisPro, Oxford Diffraction Ltd.,
Version 1.171.34.44 (release 25-10-2010 CrysAlis171 .NET)
(compiled Oct 25 2010,18:11:34)
;
_computing_molecular_graphics 'Bruker SHELXTL'
_computing_publication_material 'Bruker SHELXTL and local programs'
_computing_structure_refinement 'Bruker SHELXTL'
_computing_structure_solution 'SHELXS-97 (Sheldrick, 2008)'
_diffrn_ambient_temperature 150(2)
_diffrn_detector_area_resol_mean 10.3968
_diffrn_measured_fraction_theta_full 0.975
_diffrn_measured_fraction_theta_max 0.975
_diffrn_measurement_device_type 'Xcalibur, Atlas, Gemini ultra'
_diffrn_measurement_method 'thick-slice \w scans'
_diffrn_radiation_monochromator 'mirror optics'
_diffrn_radiation_source 'Bede Microsource'
_diffrn_radiation_type CuK\a
_diffrn_radiation_wavelength 1.54178
_diffrn_reflns_av_R_equivalents 0.0262
_diffrn_reflns_av_sigmaI/netI 0.0312
_diffrn_reflns_limit_h_max 11
_diffrn_reflns_limit_h_min -9
_diffrn_reflns_limit_k_max 5
_diffrn_reflns_limit_k_min -5
_diffrn_reflns_limit_l_max 12
_diffrn_reflns_limit_l_min -16
_diffrn_reflns_number 2132
_diffrn_reflns_theta_full 62.06
_diffrn_reflns_theta_max 62.06
_diffrn_reflns_theta_min 5.93
_exptl_absorpt_coefficient_mu 7.460
_exptl_absorpt_correction_T_max 0.7067
_exptl_absorpt_correction_T_min 0.2676
_exptl_absorpt_correction_type multi-scan
_exptl_absorpt_process_details
;
'Thu Jan 06 12:43:28 2011'
;
_exptl_crystal_colour yellow
_exptl_crystal_density_diffrn 1.916
_exptl_crystal_density_method 'not measured'
_exptl_crystal_description rod
_exptl_crystal_F_000 400
_exptl_crystal_size_max 0.24
_exptl_crystal_size_mid 0.05
_exptl_crystal_size_min 0.05
_refine_diff_density_max 1.143
_refine_diff_density_min -0.499
_refine_diff_density_rms 0.140
_refine_ls_extinction_method none
_refine_ls_goodness_of_fit_ref 1.096
_refine_ls_hydrogen_treatment constr
_refine_ls_matrix_type full
_refine_ls_number_parameters 92
_refine_ls_number_reflns 1091
_refine_ls_number_restraints 0
_refine_ls_restrained_S_all 1.096
_refine_ls_R_factor_all 0.0457
_refine_ls_R_factor_gt 0.0421
_refine_ls_shift/su_max 0.000
_refine_ls_shift/su_mean 0.000
_refine_ls_structure_factor_coef Fsqd
_refine_ls_weighting_details 'calc w=1/[\s^2^(Fo^2^)+(0.0755P)^2^+0.2459P] where P=(Fo^2^+2Fc^2^)/3'
_refine_ls_weighting_scheme calc
_refine_ls_wR_factor_gt 0.1081
_refine_ls_wR_factor_ref 0.1121
_reflns_number_gt 985
_reflns_number_total 1091
_reflns_threshold_expression I>2\s(I)
_cod_data_source_file 1.CIF
_cod_data_source_block acb107
_cod_database_code 1516087

loop_
_symmetry_equiv_pos_as_xyz
'x, y, z'
'-x+1/2, y+1/2, -z+1/2'
'-x, -y, -z'
'x-1/2, -y-1/2, z-1/2'

loop_
_atom_site_label
_atom_site_type_symbol
_atom_site_fract_x
_atom_site_fract_y
_atom_site_fract_z
_atom_site_U_iso_or_equiv
_atom_site_adp_type
_atom_site_occupancy
_atom_site_symmetry_multiplicity
_atom_site_calc_flag
_atom_site_refinement_flags
Br1 Br 0.27167(4) 0.15490(10) 0.35174(3) 0.0319(3) Uani 1 1 d .
O1 O 0.2157(3) 0.3115(6) 0.5956(3) 0.0313(8) Uani 1 1 d .
C4 C 0.3165(4) 0.1618(8) 0.5811(3) 0.0227(10) Uani 1 1 d .
O3 O 0.4763(3) 0.5516(6) 0.3107(2) 0.0263(7) Uani 1 1 d .
C2 C 0.3991(4) 0.3454(7) 0.4395(3) 0.0202(9) Uani 1 1 d .
O2 O 0.3360(3) -0.0676(7) 0.6018(2) 0.0366(8) Uani 1 1 d .
C1 C 0.4887(4) 0.5210(8) 0.3966(3) 0.0203(9) Uani 1 1 d .
C3 C 0.4071(4) 0.3319(8) 0.5350(3) 0.0198(9) Uani 1 1 d .
C6 C 0.0104(5) 0.3770(11) 0.6432(4) 0.0414(13) Uani 1 1 d .
H6A H -0.0541 0.3012 0.6779 0.062 Uiso 1 1 calc R
H6B H -0.0334 0.4147 0.5763 0.062 Uiso 1 1 calc R
H6C H 0.0467 0.5442 0.6746 0.062 Uiso 1 1 calc R
C5 C 0.1201(5) 0.1799(9) 0.6444(4) 0.0372(12) Uani 1 1 d .
H5A H 0.1627 0.1332 0.7116 0.045 Uiso 1 1 calc R
H5B H 0.0857 0.0131 0.6100 0.045 Uiso 1 1 calc R

loop_
_atom_site_aniso_label
_atom_site_aniso_U_11
_atom_site_aniso_U_22
_atom_site_aniso_U_33
_atom_site_aniso_U_23
_atom_site_aniso_U_13
_atom_site_aniso_U_12
Br1 0.0318(4) 0.0362(4) 0.0261(4) -0.00493(18) 0.0022(2) -0.00654(17)
O1 0.0314(18) 0.0240(16) 0.045(2) 0.0071(14) 0.0241(15) 0.0024(12)
C4 0.026(2) 0.023(2) 0.019(2) -0.0035(16) 0.0057(18) -0.0017(16)
O3 0.0311(17) 0.0299(17) 0.0183(17) 0.0012(13) 0.0057(12) 0.0019(13)
C2 0.019(2) 0.018(2) 0.024(2) -0.0009(15) 0.0040(17) 0.0030(14)
O2 0.0400(19) 0.0242(18) 0.050(2) 0.0060(15) 0.0190(15) 0.0049(14)
C1 0.019(2) 0.022(2) 0.020(2) -0.0004(17) 0.0031(15) 0.0071(16)
C3 0.017(2) 0.019(2) 0.024(2) -0.0016(15) 0.0045(17) 0.0049(14)
C6 0.038(3) 0.048(3) 0.045(3) 0.013(2) 0.023(2) 0.005(2)
C5 0.040(3) 0.032(3) 0.046(3) 0.010(2) 0.026(2) -0.001(2)

loop_
_atom_type_symbol
_atom_type_description
_atom_type_scat_dispersion_real
_atom_type_scat_dispersion_imag
_atom_type_scat_source
C C 0.0181 0.0091 'International Tables Vol C Tables 4.2.6.8 and 6.1.1.4'
H H 0.0000 0.0000 'International Tables Vol C Tables 4.2.6.8 and 6.1.1.4'
O O 0.0492 0.0322 'International Tables Vol C Tables 4.2.6.8 and 6.1.1.4'
Br Br -0.6763 1.2805 'International Tables Vol C Tables 4.2.6.8 and 6.1.1.4'

loop_
_geom_angle_atom_site_label_1
_geom_angle_atom_site_label_2
_geom_angle_atom_site_label_3
_geom_angle
_geom_angle_site_symmetry_1
_geom_angle_site_symmetry_3
C4 O1 C5 116.5(3) . .
O2 C4 O1 126.8(4) . .
O2 C4 C3 124.0(4) . .
O1 C4 C3 109.2(3) . .
C3 C2 C1 121.8(4) . .
C3 C2 Br1 122.3(3) . .
C1 C2 Br1 115.8(3) . .
O3 C1 C3 120.5(4) . 3_666
O3 C1 C2 122.7(4) . .
C3 C1 C2 116.7(4) 3_666 .
C2 C3 C1 121.3(4) . 3_666
C2 C3 C4 123.5(4) . .
C1 C3 C4 115.2(4) 3_666 .
C5 C6 H6A 109.5 . .
C5 C6 H6B 109.5 . .
H6A C6 H6B 109.5 . .
C5 C6 H6C 109.5 . .
H6A C6 H6C 109.5 . .
H6B C6 H6C 109.5 . .
O1 C5 C6 106.5(4) . .
O1 C5 H5A 110.4 . .
C6 C5 H5A 110.4 . .
O1 C5 H5B 110.4 . .
C6 C5 H5B 110.4 . .
H5A C5 H5B 108.6 . .

loop_
_geom_bond_atom_site_label_1
_geom_bond_atom_site_label_2
_geom_bond_distance
_geom_bond_site_symmetry_2
Br1 C2 1.870(4) .
O1 C4 1.329(5) .
O1 C5 1.469(6) .
C4 O2 1.184(5) .
C4 C3 1.506(6) .
O3 C1 1.207(5) .
C2 C3 1.339(6) .
C2 C1 1.489(6) .
C1 C3 1.482(6) 3_666
C3 C1 1.482(6) 3_666
C6 C5 1.495(7) .
C6 H6A 0.9800 .
C6 H6B 0.9800 .
C6 H6C 0.9800 .
C5 H5A 0.9900 .
C5 H5B 0.9900 .

loop_
_geom_torsion_atom_site_label_1
_geom_torsion_atom_site_label_2
_geom_torsion_atom_site_label_3
_geom_torsion_atom_site_label_4
_geom_torsion
_geom_torsion_site_symmetry_4
C5 O1 C4 O2 1.4(7) .
C5 O1 C4 C3 -177.3(4) .
C3 C2 C1 O3 -174.1(4) .
Br1 C2 C1 O3 3.9(5) .
C3 C2 C1 C3 3.6(6) 3_666
Br1 C2 C1 C3 -178.4(3) 3_666
C1 C2 C3 C1 -3.8(6) 3_666
Br1 C2 C3 C1 178.3(3) 3_666
C1 C2 C3 C4 178.6(4) .
Br1 C2 C3 C4 0.7(5) .
O2 C4 C3 C2 86.8(6) .
O1 C4 C3 C2 -94.4(5) .
O2 C4 C3 C1 -90.9(5) 3_666
O1 C4 C3 C1 87.9(4) 3_666
C4 O1 C5 C6 -174.3(4) .
